data_2236109
loop_
_publ_author_name
'Leonarska, Agnieszka'
'Zubko, Maciej'
'Ku\'s, Piotr'
'Kusz, Joachim'
'Ratuszna, Alicja'

_publ_section_title
;
 <i>meso</i>-5,10,15,20-Tetrakis(4-hydroxy-3-methoxyphenyl)porphyrin
 propionic acid monosolvate
;
_journal_coeditor_code BT5999
_journal_issue 9
_journal_name_full 'Acta Crystallographica Section E'
_journal_page_first o2797
_journal_page_last o2798
_journal_paper_doi 10.1107/S1600536812036495
_journal_volume 68
_journal_year 2012
_chemical_formula_iupac 'C48 H38 N4 O8, C3 H6 O2'
_chemical_formula_moiety 'C48 H38 N4 O8, C3 H6 O2'
_chemical_formula_sum 'C51 H44 N4 O10'
_chemical_formula_weight 872.90
_chemical_name_systematic
;
<i>meso</i>-5,10,15,20-Tetrakis(4-hydroxy-3-methoxyphenyl)porphyrin propionic
acid monosolvate
;
_space_group_IT_number 2
_symmetry_cell_setting triclinic
_symmetry_space_group_name_Hall '-P 1'
_symmetry_space_group_name_H-M 'P -1'
_atom_sites_solution_hydrogens geom
_atom_sites_solution_primary direct
_atom_sites_solution_secondary difmap
_audit_creation_method SHELXL-97
_cell_angle_alpha 112.850(6)
_cell_angle_beta 98.560(5)
_cell_angle_gamma 97.480(5)
_cell_formula_units_Z 1
_cell_length_a 6.8715(5)
_cell_length_b 12.0783(7)
_cell_length_c 14.3772(10)
_cell_measurement_reflns_used 4163
_cell_measurement_temperature 100.0(10)
_cell_measurement_theta_max 65.9308
_cell_measurement_theta_min 3.4154
_cell_volume 1063.97(14)
_computing_cell_refinement
;
CrysAlis PRO (Agilent, 2011)
;
_computing_data_collection
;
CrysAlis PRO (Agilent, 2011)
;
_computing_data_reduction
;
CrysAlis PRO (Agilent, 2011)
;
_computing_molecular_graphics 'PLATON (Spek, 2009) and Mercury (Macrae <i>et al.</i>, 2006)'
_computing_publication_material 'publCIF (Westrip, 2010)'
_computing_structure_refinement 'SHELXL97 (Sheldrick, 2008)'
_computing_structure_solution 'SHELXS97 (Sheldrick, 2008)'
_diffrn_ambient_temperature 100.0(10)
_diffrn_detector_area_resol_mean 10.4498
_diffrn_measured_fraction_theta_full 0.995
_diffrn_measured_fraction_theta_max 0.995
_diffrn_measurement_device_type 'Agilent SuperNova (Dual, Cu at zero, Atlas)'
_diffrn_measurement_method \w
_diffrn_radiation_monochromator mirror
_diffrn_radiation_source 'SuperNova (Cu) X-ray Source'
_diffrn_radiation_type CuK\a
_diffrn_radiation_wavelength 1.54184
_diffrn_reflns_av_R_equivalents 0.0280
_diffrn_reflns_av_sigmaI/netI 0.0294
_diffrn_reflns_limit_h_max 8
_diffrn_reflns_limit_h_min -8
_diffrn_reflns_limit_k_max 14
_diffrn_reflns_limit_k_min -13
_diffrn_reflns_limit_l_max 17
_diffrn_reflns_limit_l_min -15
_diffrn_reflns_number 9919
_diffrn_reflns_theta_full 66.04
_diffrn_reflns_theta_max 66.04
_diffrn_reflns_theta_min 3.42
_exptl_absorpt_coefficient_mu 0.784
_exptl_absorpt_correction_T_max 0.9845
_exptl_absorpt_correction_T_min 0.9257
_exptl_absorpt_correction_type multi-scan
_exptl_absorpt_process_details
;
(CrysAlis PRO; Agilent, 2011)
;
_exptl_crystal_colour black
_exptl_crystal_density_diffrn 1.362
_exptl_crystal_density_method 'not measured'
_exptl_crystal_description polyhedron
_exptl_crystal_F_000 458
_exptl_crystal_size_max 0.10
_exptl_crystal_size_mid 0.03
_exptl_crystal_size_min 0.02
_refine_diff_density_max 0.221
_refine_diff_density_min -0.251
_refine_ls_extinction_coef 0.0040(5)
_refine_ls_extinction_expression Fc^*^=kFc[1+0.001xFc^2^\l^3^/sin(2\q)]^-1/4^
_refine_ls_extinction_method 'SHELXL97 (Sheldrick, 2008)'
_refine_ls_goodness_of_fit_ref 1.031
_refine_ls_hydrogen_treatment mixed
_refine_ls_matrix_type full
_refine_ls_number_parameters 339
_refine_ls_number_reflns 3688
_refine_ls_number_restraints 12
_refine_ls_restrained_S_all 1.032
_refine_ls_R_factor_all 0.0473
_refine_ls_R_factor_gt 0.0383
_refine_ls_shift/su_max 0.000
_refine_ls_shift/su_mean 0.000
_refine_ls_structure_factor_coef Fsqd
_refine_ls_weighting_details 'calc w=1/[\s^2^(Fo^2^)+(0.0536P)^2^+0.3935P] where P=(Fo^2^+2Fc^2^)/3'
_refine_ls_weighting_scheme calc
_refine_ls_wR_factor_gt 0.0980
_refine_ls_wR_factor_ref 0.1042
_reflns_number_gt 3098
_reflns_number_total 3688
_reflns_threshold_expression I>2sigma(I)
_cod_data_source_file bt5999.cif
_cod_data_source_block I
_cod_original_cell_volume 1063.97(12)
_cod_database_code 2236109
_cod_database_fobs_code 2236109

loop_
_symmetry_equiv_pos_as_xyz
'x, y, z'
'-x, -y, -z'

loop_
_atom_site_type_symbol
_atom_site_label
_atom_site_fract_x
_atom_site_fract_y
_atom_site_fract_z
_atom_site_U_iso_or_equiv
_atom_site_adp_type
_atom_site_calc_flag
_atom_site_refinement_flags
_atom_site_occupancy
_atom_site_symmetry_multiplicity
_atom_site_disorder_assembly
_atom_site_disorder_group
O O1 -0.28230(18) 0.01112(11) 0.33140(9) 0.0254(3) Uani d . 1 1 . .
H H1O -0.211(3) -0.042(2) 0.3180(17) 0.038 Uiso d . 1 1 . .
O O2 1.21357(17) 0.83439(12) 0.45275(9) 0.0294(3) Uani d . 1 1 . .
H H2O 1.190(3) 0.882(2) 0.5143(19) 0.044 Uiso d . 1 1 . .
O O3 -0.00783(17) -0.03851(10) 0.21636(8) 0.0237(3) Uani d . 1 1 . .
O O4 0.87195(16) 0.87779(11) 0.51416(8) 0.0256(3) Uani d . 1 1 . .
N N1 0.1653(2) 0.46061(12) 0.11394(10) 0.0188(3) Uani d . 1 1 . .
H H1N 0.101(3) 0.4735(17) 0.0650(15) 0.023 Uiso d . 1 1 . .
N N2 -0.24395(19) 0.37519(11) -0.01361(10) 0.0186(3) Uani d . 1 1 . .
C C1 -0.2385(2) 0.08075(14) 0.27810(12) 0.0216(4) Uani d . 1 1 . .
C C2 -0.3381(3) 0.17440(15) 0.28535(13) 0.0256(4) Uani d . 1 1 . .
H H2 -0.4365 0.1896 0.3262 0.031 Uiso calc R 1 1 . .
C C3 -0.2950(2) 0.24694(15) 0.23292(13) 0.0241(4) Uani d . 1 1 . .
H H3 -0.3647 0.3114 0.2381 0.029 Uiso calc R 1 1 . .
C C4 -0.1513(2) 0.22622(14) 0.17301(12) 0.0198(3) Uani d . 1 1 . .
C C5 -0.0510(2) 0.13016(14) 0.16546(12) 0.0205(3) Uani d . 1 1 . .
H H5 0.0473 0.1147 0.1246 0.025 Uiso calc R 1 1 . .
C C6 -0.0946(2) 0.05773(14) 0.21729(12) 0.0201(3) Uani d . 1 1 . .
C C7 -0.1047(2) 0.30658(14) 0.11882(11) 0.0188(3) Uani d . 1 1 . .
C C8 -0.2574(2) 0.30429(14) 0.04101(12) 0.0194(3) Uani d . 1 1 . .
C C9 -0.4521(2) 0.22058(15) 0.00422(12) 0.0228(4) Uani d . 1 1 . .
H H9 -0.4984 0.1625 0.0297 0.027 Uiso calc R 1 1 . .
C C10 -0.5542(2) 0.24117(15) -0.07284(12) 0.0224(4) Uani d . 1 1 . .
H H10 -0.689(3) 0.1991(18) -0.1155(15) 0.027 Uiso d . 1 1 . .
C C11 -0.4238(2) 0.33809(14) -0.08348(12) 0.0193(3) Uani d . 1 1 . .
C C12 0.4759(2) 0.61748(14) 0.15889(12) 0.0188(3) Uani d . 1 1 . .
C C13 0.3540(2) 0.52417(14) 0.17144(12) 0.0189(3) Uani d . 1 1 . .
C C14 0.3994(2) 0.48061(14) 0.24959(12) 0.0225(4) Uani d . 1 1 . .
H H14 0.5208 0.5076 0.3007 0.027 Uiso calc R 1 1 . .
C C15 0.2393(2) 0.39374(14) 0.23837(12) 0.0228(4) Uani d . 1 1 . .
H H15 0.2294 0.3494 0.2800 0.027 Uiso calc R 1 1 . .
C C16 0.0885(2) 0.38112(14) 0.15268(12) 0.0195(3) Uani d . 1 1 . .
C C17 0.6721(2) 0.67684(14) 0.23575(12) 0.0191(3) Uani d . 1 1 . .
C C18 0.8540(2) 0.65879(15) 0.20740(13) 0.0247(4) Uani d . 1 1 . .
H H18 0.8553 0.6091 0.1377 0.030 Uiso calc R 1 1 . .
C C19 1.0343(2) 0.71304(15) 0.28061(13) 0.0260(4) Uani d . 1 1 . .
H H19 1.1579 0.7003 0.2604 0.031 Uiso calc R 1 1 . .
C C20 1.0351(2) 0.78502(14) 0.38213(12) 0.0217(3) Uani d . 1 1 . .
C C21 0.8527(2) 0.80458(14) 0.41172(12) 0.0194(3) Uani d . 1 1 . .
C C22 0.6726(2) 0.75083(14) 0.33878(12) 0.0192(3) Uani d . 1 1 . .
H H22 0.5490 0.7643 0.3589 0.023 Uiso calc R 1 1 . .
C C23 0.6888(3) 0.8927(2) 0.54936(14) 0.0344(5) Uani d . 1 1 . .
H H23A 0.600(4) 0.933(2) 0.5120(19) 0.052 Uiso d . 1 1 . .
H H23B 0.729(4) 0.944(2) 0.624(2) 0.052 Uiso d . 1 1 . .
H H23C 0.608(4) 0.811(2) 0.5363(19) 0.052 Uiso d . 1 1 . .
C C24 0.1311(3) -0.07391(17) 0.15062(14) 0.0321(4) Uani d . 1 1 . .
H H24A 0.2460 -0.0054 0.1724 0.048 Uiso calc R 1 1 . .
H H24B 0.0641 -0.0956 0.0789 0.048 Uiso calc R 1 1 . .
H H24C 0.1785 -0.1450 0.1556 0.048 Uiso calc R 1 1 . .
O O6 0.3201(9) 0.5783(3) 0.5140(3) 0.1001(17) Uani d P 0.50 1 A -1
O O5 0.2982(10) 0.3840(4) 0.4875(3) 0.0992(17) Uani d P 0.50 1 A -1
H H5A 0.4195 0.4002 0.4851 0.149 Uiso calc PR 0.50 1 A -1
C C25 0.2215(14) 0.4812(6) 0.5036(4) 0.078(2) Uani d PU 0.50 1 A -1
C C26 0.0013(18) 0.4670(7) 0.5103(7) 0.086(3) Uani d PU 0.50 1 A -1
H H26A -0.0735 0.3851 0.4583 0.103 Uiso calc PR 0.50 1 A -1
H H26B -0.0093 0.4716 0.5796 0.103 Uiso calc PR 0.50 1 A -1
C C27 -0.0933(19) 0.5642(10) 0.4919(9) 0.099(4) Uani d PU 0.50 1 A -1
H H27A -0.2359 0.5497 0.4941 0.148 Uiso calc PR 0.50 1 A -1
H H27B -0.0808 0.5611 0.4240 0.148 Uiso calc PR 0.50 1 A -1
H H27C -0.0250 0.6452 0.5458 0.148 Uiso calc PR 0.50 1 A -1

loop_
_atom_site_aniso_label
_atom_site_aniso_U_11
_atom_site_aniso_U_22
_atom_site_aniso_U_33
_atom_site_aniso_U_12
_atom_site_aniso_U_13
_atom_site_aniso_U_23
O1 0.0275(6) 0.0259(6) 0.0237(6) 0.0023(5) 0.0049(5) 0.0125(5)
O2 0.0141(6) 0.0390(7) 0.0221(6) 0.0023(5) -0.0026(5) 0.0022(5)
O3 0.0252(6) 0.0214(6) 0.0243(6) 0.0060(5) 0.0046(5) 0.0092(5)
O4 0.0159(6) 0.0363(7) 0.0161(5) 0.0004(5) 0.0021(4) 0.0039(5)
N1 0.0152(6) 0.0196(7) 0.0180(7) 0.0012(5) -0.0007(5) 0.0065(5)
N2 0.0166(6) 0.0187(6) 0.0171(6) 0.0030(5) 0.0012(5) 0.0051(5)
C1 0.0211(8) 0.0212(8) 0.0180(8) -0.0023(6) -0.0003(6) 0.0070(6)
C2 0.0223(8) 0.0285(9) 0.0253(8) 0.0037(7) 0.0071(7) 0.0102(7)
C3 0.0226(8) 0.0243(8) 0.0260(8) 0.0060(7) 0.0053(7) 0.0107(7)
C4 0.0176(8) 0.0195(8) 0.0172(7) -0.0008(6) -0.0016(6) 0.0055(6)
C5 0.0177(8) 0.0214(8) 0.0176(7) 0.0004(6) 0.0010(6) 0.0051(6)
C6 0.0191(8) 0.0179(7) 0.0171(7) 0.0001(6) -0.0024(6) 0.0043(6)
C7 0.0181(8) 0.0184(7) 0.0172(7) 0.0026(6) 0.0030(6) 0.0053(6)
C8 0.0188(8) 0.0179(7) 0.0178(7) 0.0017(6) 0.0032(6) 0.0044(6)
C9 0.0203(8) 0.0226(8) 0.0221(8) -0.0012(6) 0.0018(6) 0.0086(7)
C10 0.0168(8) 0.0235(8) 0.0212(8) -0.0011(6) -0.0001(6) 0.0064(7)
C11 0.0163(7) 0.0186(8) 0.0176(7) 0.0018(6) 0.0020(6) 0.0032(6)
C12 0.0158(8) 0.0180(7) 0.0176(7) 0.0035(6) 0.0019(6) 0.0028(6)
C13 0.0161(7) 0.0179(7) 0.0178(7) 0.0029(6) 0.0012(6) 0.0035(6)
C14 0.0177(8) 0.0216(8) 0.0219(8) 0.0017(6) -0.0038(6) 0.0062(7)
C15 0.0225(8) 0.0218(8) 0.0220(8) 0.0028(6) -0.0001(6) 0.0094(7)
C16 0.0190(8) 0.0183(7) 0.0185(7) 0.0033(6) 0.0023(6) 0.0057(6)
C17 0.0164(8) 0.0169(7) 0.0208(8) 0.0005(6) 0.0001(6) 0.0069(6)
C18 0.0195(8) 0.0273(9) 0.0192(8) 0.0046(7) 0.0017(6) 0.0023(7)
C19 0.0167(8) 0.0298(9) 0.0255(9) 0.0061(7) 0.0038(7) 0.0050(7)
C20 0.0150(8) 0.0233(8) 0.0220(8) 0.0008(6) -0.0013(6) 0.0071(7)
C21 0.0183(8) 0.0199(8) 0.0170(7) 0.0011(6) 0.0023(6) 0.0059(6)
C22 0.0145(7) 0.0209(8) 0.0203(8) 0.0010(6) 0.0018(6) 0.0081(6)
C23 0.0182(9) 0.0506(12) 0.0210(9) 0.0000(8) 0.0060(7) 0.0027(8)
C24 0.0372(10) 0.0318(9) 0.0324(10) 0.0161(8) 0.0136(8) 0.0138(8)
O6 0.192(5) 0.039(2) 0.067(3) 0.009(3) 0.050(3) 0.0162(18)
O5 0.165(5) 0.054(2) 0.073(3) 0.006(3) -0.001(3) 0.036(2)
C25 0.157(7) 0.038(3) 0.025(2) 0.001(4) -0.001(3) 0.011(2)
C26 0.153(8) 0.037(5) 0.050(3) 0.002(5) -0.017(5) 0.020(3)
C27 0.138(11) 0.053(6) 0.092(6) 0.010(5) -0.026(6) 0.037(4)

loop_
_atom_type_symbol
_atom_type_description
_atom_type_scat_dispersion_real
_atom_type_scat_dispersion_imag
_atom_type_scat_source
C C 0.0181 0.0091 'International Tables Vol C Tables 4.2.6.8 and 6.1.1.4'
H H 0.0000 0.0000 'International Tables Vol C Tables 4.2.6.8 and 6.1.1.4'
N N 0.0311 0.0180 'International Tables Vol C Tables 4.2.6.8 and 6.1.1.4'
O O 0.0492 0.0322 'International Tables Vol C Tables 4.2.6.8 and 6.1.1.4'

loop_
_geom_angle_atom_site_label_1
_geom_angle_atom_site_label_2
_geom_angle_atom_site_label_3
_geom_angle_site_symmetry_1
_geom_angle_site_symmetry_3
_geom_angle
C1 O1 H1O . . 107.0(15)
C20 O2 H2O . . 108.6(15)
C6 O3 C24 . . 117.77(13)
C21 O4 C23 . . 116.35(12)
C16 N1 C13 . . 110.09(13)
C16 N1 H1N . . 124.7(13)
C13 N1 H1N . . 124.9(13)
C11 N2 C8 . . 105.46(12)
O1 C1 C2 . . 118.99(15)
O1 C1 C6 . . 121.02(15)
C2 C1 C6 . . 119.99(15)
C1 C2 C3 . . 120.07(15)
C1 C2 H2 . . 120.0
C3 C2 H2 . . 120.0
C4 C3 C2 . . 120.75(15)
C4 C3 H3 . . 119.6
C2 C3 H3 . . 119.6
C3 C4 C5 . . 118.91(15)
C3 C4 C7 . . 119.91(14)
C5 C4 C7 . . 121.18(14)
C6 C5 C4 . . 120.30(15)
C6 C5 H5 . . 119.9
C4 C5 H5 . . 119.9
O3 C6 C5 . . 126.06(14)
O3 C6 C1 . . 113.96(13)
C5 C6 C1 . . 119.98(15)
C16 C7 C8 . . 125.43(14)
C16 C7 C4 . . 116.49(14)
C8 C7 C4 . . 118.05(13)
N2 C8 C7 . . 125.96(14)
N2 C8 C9 . . 110.38(13)
C7 C8 C9 . . 123.62(14)
C10 C9 C8 . . 106.76(14)
C10 C9 H9 . . 126.6
C8 C9 H9 . . 126.6
C9 C10 C11 . . 106.70(14)
C9 C10 H10 . . 128.0(11)
C11 C10 H10 . . 125.3(11)
N2 C11 C12 . 2_565 125.73(14)
N2 C11 C10 . . 110.70(14)
C12 C11 C10 2_565 . 123.52(14)
C13 C12 C11 . 2_565 125.08(14)
C13 C12 C17 . . 116.23(14)
C11 C12 C17 2_565 . 118.62(13)
N1 C13 C12 . . 126.83(14)
N1 C13 C14 . . 106.81(13)
C12 C13 C14 . . 126.31(14)
C15 C14 C13 . . 108.34(14)
C15 C14 H14 . . 125.8
C13 C14 H14 . . 125.8
C14 C15 C16 . . 107.86(14)
C14 C15 H15 . . 126.1
C16 C15 H15 . . 126.1
N1 C16 C7 . . 126.76(14)
N1 C16 C15 . . 106.89(13)
C7 C16 C15 . . 126.26(14)
C18 C17 C22 . . 119.17(14)
C18 C17 C12 . . 121.39(14)
C22 C17 C12 . . 119.44(14)
C17 C18 C19 . . 120.38(15)
C17 C18 H18 . . 119.8
C19 C18 H18 . . 119.8
C20 C19 C18 . . 120.56(15)
C20 C19 H19 . . 119.7
C18 C19 H19 . . 119.7
O2 C20 C19 . . 119.30(15)
O2 C20 C21 . . 121.01(14)
C19 C20 C21 . . 119.68(14)
O4 C21 C22 . . 125.60(14)
O4 C21 C20 . . 114.51(13)
C22 C21 C20 . . 119.88(14)
C21 C22 C17 . . 120.32(15)
C21 C22 H22 . . 119.8
C17 C22 H22 . . 119.8
O4 C23 H23A . . 112.4(14)
O4 C23 H23B . . 105.9(14)
H23A C23 H23B . . 111.4(19)
O4 C23 H23C . . 109.9(14)
H23A C23 H23C . . 108(2)
H23B C23 H23C . . 109(2)
O3 C24 H24A . . 109.5
O3 C24 H24B . . 109.5
H24A C24 H24B . . 109.5
O3 C24 H24C . . 109.5
H24A C24 H24C . . 109.5
H24B C24 H24C . . 109.5
C25 O5 H5A . . 109.5
O6 C25 O5 . . 122.2(9)
O6 C25 C26 . . 121.8(7)
O5 C25 C26 . . 116.0(7)
C27 C26 C25 . . 112.1(6)
C27 C26 H26A . . 109.2
C25 C26 H26A . . 109.2
C27 C26 H26B . . 109.2
C25 C26 H26B . . 109.2
H26A C26 H26B . . 107.9
C26 C27 H27A . . 109.5
C26 C27 H27B . . 109.5
H27A C27 H27B . . 109.5
C26 C27 H27C . . 109.5
H27A C27 H27C . . 109.5
H27B C27 H27C . . 109.5

loop_
_geom_bond_atom_site_label_1
_geom_bond_atom_site_label_2
_geom_bond_site_symmetry_2
_geom_bond_distance
O1 C1 . 1.3742(19)
O1 H1O . 0.84(2)
O2 C20 . 1.3637(19)
O2 H2O . 0.90(2)
O3 C6 . 1.3704(19)
O3 C24 . 1.431(2)
O4 C21 . 1.3670(19)
O4 C23 . 1.432(2)
N1 C16 . 1.372(2)
N1 C13 . 1.372(2)
N1 H1N . 0.85(2)
N2 C11 . 1.369(2)
N2 C8 . 1.372(2)
C1 C2 . 1.375(2)
C1 C6 . 1.400(2)
C2 C3 . 1.391(2)
C2 H2 . 0.9500
C3 C4 . 1.389(2)
C3 H3 . 0.9500
C4 C5 . 1.402(2)
C4 C7 . 1.494(2)
C5 C6 . 1.384(2)
C5 H5 . 0.9500
C7 C16 . 1.402(2)
C7 C8 . 1.405(2)
C8 C9 . 1.454(2)
C9 C10 . 1.345(2)
C9 H9 . 0.9500
C10 C11 . 1.450(2)
C10 H10 . 0.98(2)
C11 C12 2_565 1.406(2)
C12 C13 . 1.401(2)
C12 C11 2_565 1.406(2)
C12 C17 . 1.497(2)
C13 C14 . 1.426(2)
C14 C15 . 1.361(2)
C14 H14 . 0.9500
C15 C16 . 1.431(2)
C15 H15 . 0.9500
C17 C18 . 1.389(2)
C17 C22 . 1.401(2)
C18 C19 . 1.392(2)
C18 H18 . 0.9500
C19 C20 . 1.377(2)
C19 H19 . 0.9500
C20 C21 . 1.402(2)
C21 C22 . 1.389(2)
C22 H22 . 0.9500
C23 H23A . 1.04(3)
C23 H23B . 0.99(3)
C23 H23C . 1.00(3)
C24 H24A . 0.9800
C24 H24B . 0.9800
C24 H24C . 0.9800
O6 C25 . 1.218(8)
O5 C25 . 1.303(9)
O5 H5A . 0.8400
C25 C26 . 1.522(16)
C26 C27 . 1.503(13)
C26 H26A . 0.9900
C26 H26B . 0.9900
C27 H27A . 0.9800
C27 H27B . 0.9800
C27 H27C . 0.9800

loop_
_geom_hbond_atom_site_label_D
_geom_hbond_atom_site_label_H
_geom_hbond_atom_site_label_A
_geom_hbond_site_symmetry_A
_geom_hbond_distance_DH
_geom_hbond_distance_HA
_geom_hbond_distance_DA
_geom_hbond_angle_DHA
N1 H1N N2 . 0.85(2) 2.392(19) 2.9286(19) 121.4(15)
N1 H1N N2 2_565 0.85(2) 2.377(19) 2.9121(19) 121.2(15)
O1 H1O O3 . 0.84(2) 2.17(2) 2.6655(17) 117.4(19)
O2 H2O O4 . 0.90(2) 2.18(2) 2.6726(16) 113.8(18)
O2 H2O O1 2_666 0.90(2) 2.03(2) 2.8588(17) 151(2)
C10 H10 O3 2_455 0.98(2) 2.46(2) 3.4085(19) 162.0(16)
C23 H23B O3 2_666 0.99(3) 2.51(3) 3.383(2) 147.3(19)
C23 H23C O5 2_666 1.00(3) 2.43(3) 3.189(5) 132.3(19)
O5 H5A O6 2_666 0.84 1.77 2.608(9) 173.4

loop_
_geom_torsion_atom_site_label_1
_geom_torsion_atom_site_label_2
_geom_torsion_atom_site_label_3
_geom_torsion_atom_site_label_4
_geom_torsion_site_symmetry_1
_geom_torsion_site_symmetry_4
_geom_torsion
O1 C1 C2 C3 . . 179.38(14)
C6 C1 C2 C3 . . -0.5(2)
C1 C2 C3 C4 . . -0.1(2)
C2 C3 C4 C5 . . 0.5(2)
C2 C3 C4 C7 . . -178.92(14)
C3 C4 C5 C6 . . -0.2(2)
C7 C4 C5 C6 . . 179.19(14)
C24 O3 C6 C5 . . -4.5(2)
C24 O3 C6 C1 . . 175.86(14)
C4 C5 C6 O3 . . -179.98(13)
C4 C5 C6 C1 . . -0.4(2)
O1 C1 C6 O3 . . 0.5(2)
C2 C1 C6 O3 . . -179.61(14)
O1 C1 C6 C5 . . -179.11(13)
C2 C1 C6 C5 . . 0.8(2)
C3 C4 C7 C16 . . 113.71(17)
C5 C4 C7 C16 . . -65.69(19)
C3 C4 C7 C8 . . -64.5(2)
C5 C4 C7 C8 . . 116.09(16)
C11 N2 C8 C7 . . 177.38(15)
C11 N2 C8 C9 . . -0.18(17)
C16 C7 C8 N2 . . -0.8(3)
C4 C7 C8 N2 . . 177.23(14)
C16 C7 C8 C9 . . 176.43(15)
C4 C7 C8 C9 . . -5.5(2)
N2 C8 C9 C10 . . 0.38(18)
C7 C8 C9 C10 . . -177.25(15)
C8 C9 C10 C11 . . -0.40(18)
C8 N2 C11 C12 . 2_565 -177.59(15)
C8 N2 C11 C10 . . -0.07(17)
C9 C10 C11 N2 . . 0.31(18)
C9 C10 C11 C12 . 2_565 177.89(15)
C16 N1 C13 C12 . . -176.62(15)
C16 N1 C13 C14 . . 1.00(17)
C11 C12 C13 N1 2_565 . -0.2(3)
C17 C12 C13 N1 . . 176.90(14)
C11 C12 C13 C14 2_565 . -177.37(15)
C17 C12 C13 C14 . . -0.3(2)
N1 C13 C14 C15 . . -0.45(18)
C12 C13 C14 C15 . . 177.19(15)
C13 C14 C15 C16 . . -0.24(18)
C13 N1 C16 C7 . . 175.63(15)
C13 N1 C16 C15 . . -1.14(17)
C8 C7 C16 N1 . . -2.8(3)
C4 C7 C16 N1 . . 179.17(14)
C8 C7 C16 C15 . . 173.42(15)
C4 C7 C16 C15 . . -4.7(2)
C14 C15 C16 N1 . . 0.84(18)
C14 C15 C16 C7 . . -175.96(15)
C13 C12 C17 C18 . . 110.22(18)
C11 C12 C17 C18 2_565 . -72.5(2)
C13 C12 C17 C22 . . -68.89(19)
C11 C12 C17 C22 2_565 . 108.39(17)
C22 C17 C18 C19 . . 0.3(2)
C12 C17 C18 C19 . . -178.78(15)
C17 C18 C19 C20 . . 0.2(3)
C18 C19 C20 O2 . . 178.29(16)
C18 C19 C20 C21 . . -0.5(3)
C23 O4 C21 C22 . . 4.4(2)
C23 O4 C21 C20 . . -175.46(16)
O2 C20 C21 O4 . . 1.4(2)
C19 C20 C21 O4 . . -179.76(15)
O2 C20 C21 C22 . . -178.45(15)
C19 C20 C21 C22 . . 0.4(2)
O4 C21 C22 C17 . . -179.70(14)
C20 C21 C22 C17 . . 0.2(2)
C18 C17 C22 C21 . . -0.5(2)
C12 C17 C22 C21 . . 178.62(14)
O6 C25 C26 C27 . . 20.7(8)
O5 C25 C26 C27 . . -160.2(5)
